data_7218880
loop_
_publ_author_name
'Mondal, Biplab'
'Kalita, Aswini'
'Kumar, Vikash'

_publ_section_title
;
 C-nitrosation of a &#xF062;-diketiminate ligand in copper(II) complex
;
_journal_name_full 'RSC Adv.'
_journal_paper_doi 10.1039/C4RA08281H
_journal_year 2014
_chemical_formula_sum 'C21 H25 N3 O'
_chemical_formula_weight 335.44
_chemical_name_systematic
; 
 ? 
;
_space_group_IT_number 15
_symmetry_cell_setting monoclinic
_symmetry_space_group_name_Hall '-I 2yc'
_symmetry_space_group_name_H-M 'I 1 2/c 1'
_atom_sites_solution_hydrogens geom
_atom_sites_solution_primary direct
_atom_sites_solution_secondary difmap
_audit_creation_method SHELXL-97
_audit_update_record
;
2014-10-30 deposited with the CCDC.
2014-11-21 downloaded from the CCDC.
;
_cell_angle_alpha 90.00
_cell_angle_beta 95.420(6)
_cell_angle_gamma 90.00
_cell_formula_units_Z 8
_cell_length_a 21.2119(14)
_cell_length_b 7.8518(4)
_cell_length_c 23.5414(15)
_cell_measurement_temperature 296(2)
_cell_volume 3903.3(4)
_computing_structure_refinement 'SHELXL-97 (Sheldrick, 1997)'
_computing_structure_solution 'SHELXS-97 (Sheldrick, 1990)'
_diffrn_ambient_temperature 296(2)
_diffrn_measured_fraction_theta_full 0.998
_diffrn_measured_fraction_theta_max 0.998
_diffrn_radiation_monochromator graphite
_diffrn_radiation_source 'fine-focus sealed tube'
_diffrn_radiation_type MoK\a
_diffrn_radiation_wavelength 0.71073
_diffrn_reflns_av_R_equivalents 0.0352
_diffrn_reflns_av_sigmaI/netI 0.0557
_diffrn_reflns_limit_h_max 25
_diffrn_reflns_limit_h_min -24
_diffrn_reflns_limit_k_max 9
_diffrn_reflns_limit_k_min -9
_diffrn_reflns_limit_l_max 27
_diffrn_reflns_limit_l_min -27
_diffrn_reflns_number 8291
_diffrn_reflns_theta_full 25.00
_diffrn_reflns_theta_max 25.00
_diffrn_reflns_theta_min 3.22
_exptl_absorpt_coefficient_mu 0.071
_exptl_absorpt_correction_type none
_exptl_crystal_colour colourless
_exptl_crystal_density_diffrn 1.142
_exptl_crystal_density_method 'not measured'
_exptl_crystal_description block
_exptl_crystal_F_000 1440
_exptl_crystal_size_max 0.34
_exptl_crystal_size_mid 0.21
_exptl_crystal_size_min 0.11
_refine_diff_density_max 0.158
_refine_diff_density_min -0.173
_refine_diff_density_rms 0.039
_refine_ls_extinction_method none
_refine_ls_goodness_of_fit_ref 1.011
_refine_ls_hydrogen_treatment constr
_refine_ls_matrix_type full
_refine_ls_number_parameters 233
_refine_ls_number_reflns 3442
_refine_ls_number_restraints 0
_refine_ls_restrained_S_all 1.011
_refine_ls_R_factor_all 0.0937
_refine_ls_R_factor_gt 0.0584
_refine_ls_shift/su_max 0.000
_refine_ls_shift/su_mean 0.000
_refine_ls_structure_factor_coef Fsqd
_refine_ls_weighting_details 'calc w=1/[\s^2^(Fo^2^)+(0.1000P)^2^+0.7407P] where P=(Fo^2^+2Fc^2^)/3'
_refine_ls_weighting_scheme calc
_refine_ls_wR_factor_gt 0.1619
_refine_ls_wR_factor_ref 0.1977
_reflns_number_gt 2194
_reflns_number_total 3442
_reflns_threshold_expression >2sigma(I)
_cod_data_source_file c4ra08281h2.cif
_cod_data_source_block exp_1570
_cod_depositor_comments
;
The following automatic conversions were performed:

'_symmetry_cell_setting' value 'Monoclinic' changed to 'monoclinic'
according to
/usr/data/users/saulius/crontab/automatic-downloads/rss-feeds/RSC/lib/dictionaries/cif_core.dic
dictionary named 'cif_core.dic' version 2.4.2 from 2011-04-26.

Automatic conversion script
Id: cif_fix_values 2935 2014-11-11 08:27:57Z andrius 
;
_cod_original_sg_symbol_H-M I2/c
_cod_database_code 7218880

loop_
_symmetry_equiv_pos_as_xyz
'x, y, z'
'-x, y, -z+1/2'
'x+1/2, y+1/2, z+1/2'
'-x+1/2, y+1/2, -z+1'
'-x, -y, -z'
'x, -y, z-1/2'
'-x+1/2, -y+1/2, -z+1/2'
'x+1/2, -y+1/2, z'

loop_
_atom_site_label
_atom_site_type_symbol
_atom_site_fract_x
_atom_site_fract_y
_atom_site_fract_z
_atom_site_U_iso_or_equiv
_atom_site_adp_type
_atom_site_occupancy
_atom_site_symmetry_multiplicity
_atom_site_calc_flag
_atom_site_refinement_flags
O1 O 0.74078(9) 0.4249(2) 0.51383(8) 0.0551(6) Uani 1 1 d .
H1 H 0.7700 0.3568 0.5135 0.083 Uiso 1 1 calc R
N1 N 0.64984(9) 0.7291(2) 0.48265(8) 0.0381(5) Uani 1 1 d .
N2 N 0.65485(10) 0.8192(2) 0.62483(8) 0.0420(5) Uani 1 1 d .
N3 N 0.74816(10) 0.5196(2) 0.56347(9) 0.0438(5) Uani 1 1 d .
C9 C 0.64464(11) 0.6342(3) 0.52550(10) 0.0370(6) Uani 1 1 d .
C11 C 0.70141(11) 0.6196(3) 0.56842(10) 0.0368(6) Uani 1 1 d .
C12 C 0.70261(12) 0.7213(3) 0.62131(10) 0.0405(6) Uani 1 1 d .
C8 C 0.59704(12) 0.7536(3) 0.44020(10) 0.0431(6) Uani 1 1 d .
C6 C 0.57998(13) 0.6303(3) 0.39958(11) 0.0518(7) Uani 1 1 d .
C14 C 0.65051(13) 0.9217(3) 0.67431(11) 0.0466(7) Uani 1 1 d .
C20 C 0.67737(14) 1.0834(3) 0.67702(13) 0.0594(8) Uani 1 1 d .
C2 C 0.56610(14) 0.9104(3) 0.44033(12) 0.0556(8) Uani 1 1 d .
C13 C 0.75676(14) 0.6987(3) 0.66614(11) 0.0564(8) Uani 1 1 d .
H13A H 0.7603 0.7974 0.6903 0.085 Uiso 1 1 calc R
H13B H 0.7953 0.6841 0.6483 0.085 Uiso 1 1 calc R
H13C H 0.7495 0.5999 0.6887 0.085 Uiso 1 1 calc R
C10 C 0.58718(14) 0.5375(4) 0.53855(13) 0.0581(8) Uani 1 1 d .
H10A H 0.5529 0.5621 0.5101 0.087 Uiso 1 1 calc R
H10B H 0.5755 0.5705 0.5754 0.087 Uiso 1 1 calc R
H10C H 0.5961 0.4176 0.5385 0.087 Uiso 1 1 calc R
C15 C 0.61472(14) 0.8618(4) 0.71686(12) 0.0567(8) Uani 1 1 d .
C4 C 0.49753(17) 0.8171(5) 0.35910(15) 0.0811(11) Uani 1 1 d .
H4 H 0.4634 0.8372 0.3321 0.097 Uiso 1 1 calc R
C17 C 0.60692(17) 0.9674(5) 0.76263(14) 0.0772(10) Uani 1 1 d .
H17 H 0.5832 0.9295 0.7914 0.093 Uiso 1 1 calc R
C1 C 0.58709(17) 1.0437(4) 0.48409(15) 0.0771(10) Uani 1 1 d .
H1A H 0.5570 1.1352 0.4820 0.116 Uiso 1 1 calc R
H1B H 0.6278 1.0868 0.4766 0.116 Uiso 1 1 calc R
H1C H 0.5899 0.9939 0.5215 0.116 Uiso 1 1 calc R
C7 C 0.61438(18) 0.4625(4) 0.39750(14) 0.0768(10) Uani 1 1 d .
H7A H 0.6562 0.4736 0.4166 0.115 Uiso 1 1 calc R
H7B H 0.6172 0.4306 0.3585 0.115 Uiso 1 1 calc R
H7C H 0.5916 0.3765 0.4161 0.115 Uiso 1 1 calc R
C3 C 0.51593(16) 0.9390(5) 0.39870(16) 0.0749(10) Uani 1 1 d .
H3 H 0.4947 1.0427 0.3979 0.090 Uiso 1 1 calc R
C19 C 0.66787(18) 1.1830(4) 0.72435(16) 0.0775(11) Uani 1 1 d .
H19 H 0.6856 1.2913 0.7274 0.093 Uiso 1 1 calc R
C5 C 0.52905(16) 0.6665(5) 0.35909(12) 0.0695(9) Uani 1 1 d .
H5 H 0.5165 0.5854 0.3315 0.083 Uiso 1 1 calc R
C18 C 0.63315(19) 1.1259(6) 0.76649(16) 0.0862(12) Uani 1 1 d .
H18 H 0.6274 1.1949 0.7977 0.103 Uiso 1 1 calc R
C16 C 0.58536(19) 0.6879(4) 0.71262(16) 0.0909(12) Uani 1 1 d .
H16A H 0.6181 0.6032 0.7137 0.136 Uiso 1 1 calc R
H16B H 0.5588 0.6785 0.6774 0.136 Uiso 1 1 calc R
H16C H 0.5604 0.6706 0.7441 0.136 Uiso 1 1 calc R
C21 C 0.7136(2) 1.1485(4) 0.62999(17) 0.0898(12) Uani 1 1 d .
H21A H 0.7457 1.0676 0.6224 0.135 Uiso 1 1 calc R
H21B H 0.7331 1.2552 0.6412 0.135 Uiso 1 1 calc R
H21C H 0.6852 1.1647 0.5962 0.135 Uiso 1 1 calc R

loop_
_atom_site_aniso_label
_atom_site_aniso_U_11
_atom_site_aniso_U_22
_atom_site_aniso_U_33
_atom_site_aniso_U_23
_atom_site_aniso_U_13
_atom_site_aniso_U_12
O1 0.0548(13) 0.0620(11) 0.0470(11) -0.0147(9) -0.0038(9) 0.0212(9)
N1 0.0332(12) 0.0427(11) 0.0379(12) 0.0038(9) 0.0000(9) -0.0007(9)
N2 0.0440(13) 0.0432(11) 0.0381(12) -0.0008(9) 0.0007(9) 0.0043(10)
N3 0.0426(13) 0.0491(11) 0.0392(12) -0.0014(10) 0.0017(9) 0.0065(10)
C9 0.0380(14) 0.0350(11) 0.0378(13) -0.0013(11) 0.0029(10) 0.0009(10)
C11 0.0378(14) 0.0363(12) 0.0362(13) 0.0045(11) 0.0038(10) 0.0013(11)
C12 0.0416(15) 0.0418(13) 0.0376(14) 0.0043(11) 0.0014(11) 0.0006(11)
C8 0.0343(14) 0.0549(15) 0.0394(14) 0.0137(12) 0.0010(11) -0.0030(12)
C6 0.0462(17) 0.0657(16) 0.0427(15) 0.0041(14) 0.0002(12) -0.0098(14)
C14 0.0461(16) 0.0510(15) 0.0407(15) -0.0045(12) -0.0057(12) 0.0123(12)
C20 0.059(2) 0.0531(16) 0.063(2) -0.0099(15) -0.0078(16) 0.0079(14)
C2 0.0461(17) 0.0620(17) 0.0583(18) 0.0170(15) 0.0031(14) 0.0075(14)
C13 0.0572(19) 0.0658(16) 0.0434(16) -0.0076(14) -0.0101(13) 0.0137(14)
C10 0.0482(17) 0.0724(17) 0.0531(17) 0.0100(15) 0.0018(13) -0.0177(14)
C15 0.0502(18) 0.0732(18) 0.0461(16) -0.0026(15) 0.0019(13) 0.0144(15)
C4 0.051(2) 0.122(3) 0.067(2) 0.027(2) -0.0100(17) 0.007(2)
C17 0.069(2) 0.113(3) 0.049(2) -0.015(2) 0.0035(16) 0.029(2)
C1 0.079(3) 0.0596(17) 0.093(3) 0.0052(18) 0.007(2) 0.0224(17)
C7 0.089(3) 0.0741(19) 0.065(2) -0.0189(17) -0.0083(19) -0.0041(19)
C3 0.055(2) 0.092(2) 0.077(2) 0.027(2) 0.0020(18) 0.0244(18)
C19 0.076(2) 0.0635(19) 0.087(3) -0.0292(19) -0.021(2) 0.0194(17)
C5 0.060(2) 0.101(2) 0.0450(17) 0.0054(17) -0.0086(14) -0.0194(19)
C18 0.077(3) 0.118(3) 0.060(2) -0.040(2) -0.0152(19) 0.046(2)
C16 0.092(3) 0.105(3) 0.081(3) 0.013(2) 0.035(2) -0.012(2)
C21 0.113(3) 0.0582(18) 0.100(3) 0.000(2) 0.016(2) -0.018(2)

loop_
_atom_type_symbol
_atom_type_description
_atom_type_scat_dispersion_real
_atom_type_scat_dispersion_imag
_atom_type_scat_source
C C 0.0033 0.0016 'International Tables Vol C Tables 4.2.6.8 and 6.1.1.4'
H H 0.0000 0.0000 'International Tables Vol C Tables 4.2.6.8 and 6.1.1.4'
N N 0.0061 0.0033 'International Tables Vol C Tables 4.2.6.8 and 6.1.1.4'
O O 0.0106 0.0060 'International Tables Vol C Tables 4.2.6.8 and 6.1.1.4'

loop_
_geom_angle_atom_site_label_1
_geom_angle_atom_site_label_2
_geom_angle_atom_site_label_3
_geom_angle
C9 N1 C8 120.7(2)
C12 N2 C14 120.3(2)
C11 N3 O1 112.4(2)
N1 C9 C11 117.1(2)
N1 C9 C10 126.7(2)
C11 C9 C10 116.2(2)
N3 C11 C12 117.2(2)
N3 C11 C9 124.4(2)
C12 C11 C9 118.33(19)
N2 C12 C11 115.4(2)
N2 C12 C13 125.8(2)
C11 C12 C13 118.8(2)
C6 C8 C2 121.7(2)
C6 C8 N1 121.4(2)
C2 C8 N1 116.8(2)
C8 C6 C5 117.5(3)
C8 C6 C7 122.5(2)
C5 C6 C7 120.0(3)
C15 C14 C20 121.6(3)
C15 C14 N2 118.6(2)
C20 C14 N2 119.7(2)
C14 C20 C19 117.4(3)
C14 C20 C21 121.0(3)
C19 C20 C21 121.6(3)
C3 C2 C8 117.9(3)
C3 C2 C1 121.7(3)
C8 C2 C1 120.4(3)
C17 C15 C14 118.1(3)
C17 C15 C16 121.2(3)
C14 C15 C16 120.7(3)
C5 C4 C3 120.1(3)
C15 C17 C18 121.5(3)
C2 C3 C4 121.0(3)
C18 C19 C20 121.7(3)
C4 C5 C6 121.6(3)
C17 C18 C19 119.8(3)

loop_
_geom_bond_atom_site_label_1
_geom_bond_atom_site_label_2
_geom_bond_distance
O1 N3 1.381(2)
N1 C9 1.267(3)
N1 C8 1.442(3)
N2 C12 1.280(3)
N2 C14 1.426(3)
N3 C11 1.279(3)
C9 C11 1.502(3)
C9 C10 1.492(3)
C11 C12 1.478(3)
C12 C13 1.495(4)
C8 C6 1.385(4)
C8 C2 1.395(4)
C6 C5 1.401(4)
C6 C7 1.509(4)
C14 C15 1.394(4)
C14 C20 1.391(4)
C20 C19 1.391(4)
C20 C21 1.496(4)
C2 C3 1.395(4)
C2 C1 1.506(4)
C15 C17 1.382(4)
C15 C16 1.500(4)
C4 C5 1.358(5)
C4 C3 1.367(5)
C17 C18 1.362(5)
C19 C18 1.366(5)
